data_2101066
loop_
_publ_author_name
'Sakai, Y.'
'Ohashi, Y.'
'Yamanaka, M.'
'Kobayashi, Y.'
'Arai, Y.'
'Ohgo, Y.'

_publ_section_title
;
 Crystalline-state reaction of cobaloxime complexes. 17. Requirements
 for racemization of the bulky dimethoxycarbonylethyl group
;
_journal_issue 6
_journal_name_full 'Acta Crystallographica Section B'
_journal_page_first 1010
_journal_page_last 1014
_journal_paper_doi 10.1107/S0108768193007104
_journal_volume 49
_journal_year 1993
_chemical_formula_sum 'C18 H36 Co N5 O9'
_chemical_formula_weight 525.4
_space_group_crystal_system monoclinic
_space_group_IT_number 4
_space_group_name_Hall 'P 2yb'
_space_group_name_H-M_alt 'P 1 21 1'
_cell_angle_alpha 90.0
_cell_angle_beta 117.24(2)
_cell_angle_gamma 90.0
_cell_formula_units_Z 2
_cell_length_a 9.803(3)
_cell_length_b 15.554(3)
_cell_length_c 9.267(3)
_cell_volume 1256.3(7)
_diffrn_radiation_type Mo
_diffrn_radiation_wavelength 0.71069
_exptl_absorpt_coefficient_mu 0.766
_exptl_crystal_density_diffrn 1.39
_exptl_crystal_F_000 556
_cod_data_source_file as0638.cif
_cod_data_source_block as0638b
_cod_original_cell_volume 1255.4(7)
_cod_database_code 2101066

loop_
_space_group_symop_id
_space_group_symop_operation_xyz
1 x,y,z
2 -x,y+1/2,-z

loop_
_atom_site_label
_atom_site_fract_x
_atom_site_fract_y
_atom_site_fract_z
Co .4883(2) .25000 .2585(2)
N(1) .4600(10) .2855(8) .0510(10)
N(2) .6370(10) .3378(8) .3250(10)
N(3) .5190(10) .2116(8) .4650(10)
N(4) .3450(10) .1600(8) .1940(10)
O(1) .3570(10) .2460(10) -.0870(10)
O(2) .7300(10) .3558(9) .4840(10)
O(3) .6310(10) .2450(10) .6070(10)
O(4) .2610(10) .1368(8) .0380(10)
C(1) .546(2) .3440(10) .049(2)
C(2) .654(2) .3770(10) .203(2)
C(3) .440(2) .1490(10) .470(2)
C(4) .331(2) .1180(10) .310(2)
C(5) .543(2) .3750(10) -.108(2)
C(6) .775(3) .4410(10) .233(3)
C(7) .442(3) .1100(10) .622(2)
C(8) .225(2) .0450(10) .277(3)
C(9) .3339(9) .3411(9) .2600(10)
C(10) .1760(10) .3117(8) .1646(9)
O(5) .1080(10) .2768(8) .2290(10)
O(6) .1080(10) .3210(7) .0027(8)
C(11) -.0410(10) .286(2) -.096(3)
C(12) .370(2) .3777(8) .4270(10)
C(13) .2950(10) .4599(7) .4230(10)
O(7) .3470(10) .5072(7) .5400(10)
O(8) .1710(10) .4829(7) .2870(10)
C(14) .098(2) .5627(8) .287(2)
N(5) .6550(10) .1640(8) .276(2)
C(15) .650(3) .1270(10) .130(2)
C(16) .788(3) .066(2) .183(3)
C(17) .781(4) .025(2) .030(4)
O(M) -.023(2) .2280(10) -.579(2)
C(M) .071(4) .269(3) -.427(4)
H(1O) .319 .202 -.037
H(2O) .670 .290 .557
H(51) .619 .422 -.083
H(52) .438 .397 -.182
H(53) .569 .326 -.160
H(61) .767 .461 .127
H(62) .878 .414 .299
H(63) .763 .491 .294
H(71) .368 .061 .591
H(72) .412 .155 .680
H(73) .548 .089 .696
H(81) .233 .023 .382
H(82) .253 -.002 .222
H(83) .117 .064 .206
H(51N) .651 .115 .344
H(52N) .755 .194 .333
H(151) .552 .095 .069
H(152) .658 .174 .059
H(161) .782 .020 .255
H(162) .886 .099 .242
H(171) .869 -.015 .060
H(172) .787 .071 -.042
H(173) .682 -.007 -.029
H(91) .347 .393 .204
H(111) -.072 .299 -.213
H(112) -.116 .312 -.064
H(113) -.038 .222 -.081
H(121) .483 .386 .489
H(122) .336 .335 .484
H(141) .008 .572 .179
H(142) .172 .611 .310
H(143) .063 .561 .373
H(MO) .025 .245 -.652
H(1MC) .031 .255 -.348
H(2MC) .067 .333 -.444
H(3MC) .179 .249 -.383

loop_
_geom_angle_atom_site_label_1
_geom_angle_atom_site_label_2
_geom_angle_atom_site_label_3
_geom_angle
N(1) Co N(2) 81.4(5)
N(1) Co N(3) 178.3(6)
N(1) Co N(4) 98.9(5)
N(1) Co C(9) 92.3(5)
N(1) Co N(5) 90.5(6)
N(2) Co N(3) 99.1(5)
N(2) Co N(4) 178.2(5)
N(2) Co C(9) 87.8(5)
N(2) Co N(5) 88.8(6)
N(3) Co N(4) 80.5(5)
N(3) Co C(9) 89.3(5)
N(3) Co N(5) 87.9(6)
N(4) Co C(9) 93.9(5)
N(4) Co N(5) 89.5(5)
C(9) Co N(5) 175.1(4)
Co N(1) O(1) 122.0(10)
Co N(1) C(1) 116.0(9)
O(1) N(1) C(1) 122.0(10)
N(1) C(1) C(2) 117(2)
N(1) C(1) C(5) 121.0(10)
C(2) C(1) C(5) 122(2)
Co C(9) C(10) 110.9(9)
Co C(9) C(12) 115.4(7)
C(10) C(9) C(12) 115.0(10)
C(9) C(10) O(5) 120.8(8)
C(9) C(10) O(6) 119.0(10)
O(5) C(10) O(6) 120.1(9)
C(10) O(6) C(11) 121.0(10)
C(9) C(12) C(13) 114.8(9)
C(12) C(13) O(7) 120.6(9)
C(12) C(13) O(8) 118.9(9)
O(7) C(13) O(8) 120.0(10)
C(13) O(8) C(14) 118.0(10)

loop_
_geom_bond_atom_site_label_1
_geom_bond_atom_site_label_2
_geom_bond_distance
Co N(1) 1.900(10)
Co N(2) 1.880(10)
Co N(3) 1.890(10)
Co N(4) 1.880(10)
Co N(5) 2.060(10)
Co C(9) 2.080(10)
N(1) O(1) 1.350(10)
N(1) C(1) 1.24(2)
N(2) O(2) 1.36(2)
N(2) C(2) 1.36(3)
N(3) O(3) 1.370(10)
N(3) C(3) 1.26(2)
N(4) O(4) 1.350(10)
N(4) C(4) 1.31(2)
C(1) C(2) 1.43(2)
C(1) C(5) 1.52(3)
C(2) C(6) 1.47(3)
C(3) C(4) 1.45(2)
C(3) C(7) 1.53(3)
C(4) C(8) 1.48(3)
N(5) C(15) 1.45(3)
C(15) C(16) 1.54(4)
C(16) C(17) 1.53(5)
C(9) C(10) 1.460(10)
C(9) C(12) 1.53(2)
C(10) O(5) 1.21(2)
C(10) O(6) 1.340(10)
O(6) C(11) 1.43(2)
C(12) C(13) 1.47(2)
C(13) O(7) 1.210(10)
C(13) O(8) 1.340(10)
O(8) C(14) 1.43(2)
O(M) C(M) 1.43(4)
O(1) H(1O) 0.992
O(3) H(2O) 1.015
C(5) H(51) 1.000
C(5) H(52) 1.000
C(5) H(53) 1.000
C(6) H(61) 1.000
C(6) H(62) 1.000
C(6) H(63) 1.000
C(7) H(71) 1.000
C(7) H(72) 1.000
C(7) H(73) 1.000
C(8) H(81) 1.000
C(8) H(82) 1.000
C(8) H(83) 1.000
N(5) H(51N) 1.000
N(5) H(52N) 1.000
C(15) H(151) 1.000
C(15) H(152) 1.000
C(16) H(161) 1.000
C(16) H(162) 1.000
C(17) H(171) 1.000
C(17) H(172) 1.000
C(17) H(173) 1.000
C(9) H(91) 1.000
C(11) H(111) 1.000
C(11) H(112) 1.000
C(11) H(113) 1.000
C(12) H(121) 1.000
C(12) H(122) 1.000
C(14) H(141) 1.000
C(14) H(142) 1.000
C(14) H(143) 1.000
O(M) H(MO) 1.019
C(M) H(1MC) 1.000
C(M) H(2MC) 1.000
C(M) H(3MC) 1.000
